data_7053095
loop_
_publ_author_name
'Abul Haj, Mohammad'
'Aaker\"oy, Christer B.'
'Desper, John'

_publ_section_title
;
 Silver(i) coordination chemistry: from 1-D chains to molecular rectangles
;
_journal_issue 1
_journal_name_full 'New Journal of Chemistry'
_journal_page_first 204
_journal_paper_doi 10.1039/c2nj40669a
_journal_volume 37
_journal_year 2013
_chemical_formula_moiety
;
(C8 H6 N3) Ag
;
_chemical_formula_sum 'C8 H6 Ag N3'
_chemical_formula_weight 252.03
_chemical_name_systematic
;
4-(2-imidazolyl)-pyridine, silver(I)
;
_space_group_IT_number 14
_symmetry_cell_setting monoclinic
_symmetry_space_group_name_Hall '-P 2yn'
_symmetry_space_group_name_H-M 'P 1 21/n 1'
_atom_sites_solution_hydrogens geom
_atom_sites_solution_primary direct
_atom_sites_solution_secondary difmap
_audit_creation_method SHELXL-97
_cell_angle_alpha 90.00
_cell_angle_beta 94.244(3)
_cell_angle_gamma 90.00
_cell_formula_units_Z 4
_cell_length_a 6.4496(5)
_cell_length_b 13.5953(11)
_cell_length_c 8.6168(6)
_cell_measurement_reflns_used 2616
_cell_measurement_temperature 120(2)
_cell_measurement_theta_max 32.44
_cell_measurement_theta_min 2.80
_cell_volume 753.49(10)
_computing_cell_refinement 'Bruker SAINT'
_computing_data_collection 'Bruker APEX2'
_computing_data_reduction 'Bruker SAINT'
_computing_molecular_graphics 'Bruker SHELXTL'
_computing_publication_material 'Bruker SHELXTL'
_computing_structure_refinement 'SHELXL-97 (Sheldrick, 2008)'
_computing_structure_solution 'SHELXS-97 (Sheldrick, 2008)'
_diffrn_ambient_temperature 120(2)
_diffrn_measured_fraction_theta_full 0.986
_diffrn_measured_fraction_theta_max 0.902
_diffrn_measurement_device_type 'Bruker APEX-II CCD'
_diffrn_measurement_method '\f and \w scans'
_diffrn_radiation_monochromator graphite
_diffrn_radiation_source 'fine-focus sealed tube'
_diffrn_radiation_type MoK\a
_diffrn_radiation_wavelength 0.71073
_diffrn_reflns_av_R_equivalents 0.0266
_diffrn_reflns_av_sigmaI/netI 0.0302
_diffrn_reflns_limit_h_max 9
_diffrn_reflns_limit_h_min -9
_diffrn_reflns_limit_k_max 19
_diffrn_reflns_limit_k_min -20
_diffrn_reflns_limit_l_max 13
_diffrn_reflns_limit_l_min -12
_diffrn_reflns_number 7600
_diffrn_reflns_theta_full 30.00
_diffrn_reflns_theta_max 32.72
_diffrn_reflns_theta_min 2.80
_exptl_absorpt_coefficient_mu 2.609
_exptl_absorpt_correction_T_max 0.9028
_exptl_absorpt_correction_T_min 0.5976
_exptl_absorpt_correction_type multi-scan
_exptl_absorpt_process_details SADABS
_exptl_crystal_colour colourless
_exptl_crystal_density_diffrn 2.222
_exptl_crystal_density_method 'not measured'
_exptl_crystal_description needle
_exptl_crystal_F_000 488
_exptl_crystal_size_max 0.22
_exptl_crystal_size_mid 0.08
_exptl_crystal_size_min 0.04
_refine_diff_density_max 1.157
_refine_diff_density_min -0.814
_refine_diff_density_rms 0.145
_refine_ls_extinction_method none
_refine_ls_goodness_of_fit_ref 1.151
_refine_ls_hydrogen_treatment constr
_refine_ls_matrix_type full
_refine_ls_number_parameters 109
_refine_ls_number_reflns 2502
_refine_ls_number_restraints 0
_refine_ls_restrained_S_all 1.151
_refine_ls_R_factor_all 0.0401
_refine_ls_R_factor_gt 0.0321
_refine_ls_shift/su_max 0.001
_refine_ls_shift/su_mean 0.000
_refine_ls_structure_factor_coef Fsqd
_refine_ls_weighting_details 'calc w=1/[\s^2^(Fo^2^)+(0.0150P)^2^+2.5000P] where P=(Fo^2^+2Fc^2^)/3'
_refine_ls_weighting_scheme calc
_refine_ls_wR_factor_gt 0.0686
_refine_ls_wR_factor_ref 0.0712
_reflns_number_gt 2115
_reflns_number_total 2502
_reflns_threshold_expression >2sigma(I)
_cod_data_source_file c2nj40669a_4.txt
_cod_data_source_block complex4
_cod_depositor_comments
;
The following automatic conversions were performed:

'_symmetry_cell_setting' value 'Monoclinic' changed to 'monoclinic'
according to /home/saulius/struct/CIF-dictionaries/cif_core.dic
dictionary named 'cif_core.dic' version 2.4.2 from 2011-04-26.

Automatic conversion script
Id: cif_fix_values 1891 2012-01-12 08:04:46Z andrius 
;
_cod_original_sg_symbol_H-M P2(1)/n
_cod_database_code 7053095

loop_
_symmetry_equiv_pos_as_xyz
'x, y, z'
'-x+1/2, y+1/2, -z+1/2'
'-x, -y, -z'
'x-1/2, -y-1/2, z-1/2'

loop_
_atom_site_label
_atom_site_type_symbol
_atom_site_fract_x
_atom_site_fract_y
_atom_site_fract_z
_atom_site_U_iso_or_equiv
_atom_site_adp_type
_atom_site_occupancy
_atom_site_symmetry_multiplicity
_atom_site_calc_flag
_atom_site_refinement_flags
Ag1 Ag 0.82422(3) 0.543624(18) 0.26664(3) 0.01774(7) Uani 1 1 d .
N11 N 0.4958(4) 0.51632(19) 0.2565(3) 0.0150(5) Uani 1 1 d .
C12 C 0.3288(4) 0.5525(2) 0.3219(4) 0.0141(5) Uani 1 1 d .
N13 N 0.1504(4) 0.5090(2) 0.2695(3) 0.0167(5) Uani 1 1 d .
C14 C 0.2072(5) 0.4400(2) 0.1641(4) 0.0187(6) Uani 1 1 d .
H14 H 0.1155 0.3964 0.1066 0.022 Uiso 1 1 calc R
C15 C 0.4193(5) 0.4445(2) 0.1559(4) 0.0170(6) Uani 1 1 d .
H15 H 0.4989 0.4047 0.0918 0.020 Uiso 1 1 calc R
N21 N 0.3496(4) 0.7812(2) 0.6682(3) 0.0181(5) Uani 1 1 d .
C22 C 0.5203(5) 0.7537(2) 0.5991(4) 0.0179(6) Uani 1 1 d .
H22 H 0.6474 0.7861 0.6292 0.021 Uiso 1 1 calc R
C23 C 0.5226(5) 0.6810(2) 0.4868(4) 0.0159(6) Uani 1 1 d .
H23 H 0.6481 0.6655 0.4409 0.019 Uiso 1 1 calc R
C24 C 0.3388(4) 0.6303(2) 0.4410(3) 0.0137(5) Uani 1 1 d .
C25 C 0.1627(5) 0.6574(2) 0.5159(4) 0.0181(6) Uani 1 1 d .
H25 H 0.0346 0.6243 0.4918 0.022 Uiso 1 1 calc R
C26 C 0.1742(5) 0.7322(3) 0.6251(4) 0.0198(6) Uani 1 1 d .
H26 H 0.0509 0.7497 0.6723 0.024 Uiso 1 1 calc R

loop_
_atom_site_aniso_label
_atom_site_aniso_U_11
_atom_site_aniso_U_22
_atom_site_aniso_U_33
_atom_site_aniso_U_23
_atom_site_aniso_U_13
_atom_site_aniso_U_12
Ag1 0.00967(10) 0.02309(13) 0.02060(12) -0.00231(10) 0.00210(7) -0.00019(9)
N11 0.0132(11) 0.0173(12) 0.0150(11) -0.0004(9) 0.0030(9) -0.0027(9)
C12 0.0119(11) 0.0133(13) 0.0173(13) 0.0028(10) 0.0019(10) -0.0006(10)
N13 0.0114(11) 0.0186(12) 0.0204(13) -0.0032(10) 0.0028(10) 0.0006(9)
C14 0.0152(13) 0.0190(15) 0.0220(15) -0.0057(12) 0.0022(11) -0.0014(11)
C15 0.0145(12) 0.0197(15) 0.0171(14) -0.0023(11) 0.0026(11) 0.0007(11)
N21 0.0170(12) 0.0175(12) 0.0198(13) -0.0034(10) 0.0015(10) 0.0011(10)
C22 0.0150(13) 0.0186(14) 0.0202(14) -0.0014(12) 0.0012(11) -0.0014(11)
C23 0.0125(12) 0.0181(15) 0.0172(14) -0.0007(11) 0.0015(11) 0.0000(11)
C24 0.0113(11) 0.0162(13) 0.0134(12) 0.0031(11) 0.0003(10) 0.0021(10)
C25 0.0127(12) 0.0222(15) 0.0196(14) -0.0041(12) 0.0019(11) -0.0023(11)
C26 0.0138(13) 0.0261(16) 0.0203(15) -0.0025(13) 0.0055(11) 0.0016(12)

loop_
_atom_type_symbol
_atom_type_description
_atom_type_scat_dispersion_real
_atom_type_scat_dispersion_imag
_atom_type_scat_source
C C 0.0033 0.0016 'International Tables Vol C Tables 4.2.6.8 and 6.1.1.4'
H H 0.0000 0.0000 'International Tables Vol C Tables 4.2.6.8 and 6.1.1.4'
N N 0.0061 0.0033 'International Tables Vol C Tables 4.2.6.8 and 6.1.1.4'
Ag Ag -0.8971 1.1015 'International Tables Vol C Tables 4.2.6.8 and 6.1.1.4'

loop_
_geom_angle_atom_site_label_1
_geom_angle_atom_site_label_2
_geom_angle_atom_site_label_3
_geom_angle
_geom_angle_site_symmetry_1
_geom_angle_site_symmetry_3
N11 Ag1 N13 157.35(10) . 1_655
N11 Ag1 N21 103.69(9) . 4_675
N13 Ag1 N21 97.00(10) 1_655 4_675
C12 N11 C15 105.3(2) . .
C12 N11 Ag1 137.6(2) . .
C15 N11 Ag1 117.1(2) . .
N13 C12 N11 113.0(3) . .
N13 C12 C24 122.9(3) . .
N11 C12 C24 124.0(3) . .
C12 N13 C14 105.1(3) . .
C12 N13 Ag1 136.0(2) . 1_455
C14 N13 Ag1 116.7(2) . 1_455
N13 C14 C15 108.6(3) . .
N13 C14 H14 125.7 . .
C15 C14 H14 125.7 . .
N11 C15 C14 108.1(3) . .
N11 C15 H15 125.9 . .
C14 C15 H15 125.9 . .
C26 N21 C22 116.1(3) . .
C26 N21 Ag1 119.0(2) . 4_576
C22 N21 Ag1 119.0(2) . 4_576
N21 C22 C23 124.1(3) . .
N21 C22 H22 117.9 . .
C23 C22 H22 117.9 . .
C22 C23 C24 119.6(3) . .
C22 C23 H23 120.2 . .
C24 C23 H23 120.2 . .
C25 C24 C23 116.1(3) . .
C25 C24 C12 121.1(3) . .
C23 C24 C12 122.8(3) . .
C26 C25 C24 120.2(3) . .
C26 C25 H25 119.9 . .
C24 C25 H25 119.9 . .
N21 C26 C25 123.7(3) . .
N21 C26 H26 118.1 . .
C25 C26 H26 118.1 . .

loop_
_geom_bond_atom_site_label_1
_geom_bond_atom_site_label_2
_geom_bond_distance
_geom_bond_site_symmetry_2
Ag1 N11 2.146(3) .
Ag1 N13 2.154(3) 1_655
Ag1 N21 2.537(3) 4_675
N11 C12 1.345(4) .
N11 C15 1.373(4) .
C12 N13 1.342(4) .
C12 C24 1.472(4) .
N13 C14 1.374(4) .
N13 Ag1 2.154(3) 1_455
C14 C15 1.376(4) .
C14 H14 0.9500 .
C15 H15 0.9500 .
N21 C26 1.342(4) .
N21 C22 1.343(4) .
N21 Ag1 2.537(3) 4_576
C22 C23 1.384(4) .
C22 H22 0.9500 .
C23 C24 1.402(4) .
C23 H23 0.9500 .
C24 C25 1.396(4) .
C25 C26 1.384(5) .
C25 H25 0.9500 .
C26 H26 0.9500 .

loop_
_geom_torsion_atom_site_label_1
_geom_torsion_atom_site_label_2
_geom_torsion_atom_site_label_3
_geom_torsion_atom_site_label_4
_geom_torsion
_geom_torsion_site_symmetry_1
_geom_torsion_site_symmetry_4
N13 Ag1 N11 C12 142.3(3) 1_655 .
N21 Ag1 N11 C12 -62.3(3) 4_675 .
N13 Ag1 N11 C15 -39.5(4) 1_655 .
N21 Ag1 N11 C15 115.9(2) 4_675 .
C15 N11 C12 N13 -0.2(4) . .
Ag1 N11 C12 N13 178.1(2) . .
C15 N11 C12 C24 178.5(3) . .
Ag1 N11 C12 C24 -3.1(5) . .
N11 C12 N13 C14 0.3(4) . .
C24 C12 N13 C14 -178.5(3) . .
N11 C12 N13 Ag1 -161.3(2) . 1_455
C24 C12 N13 Ag1 19.9(5) . 1_455
C12 N13 C14 C15 -0.2(4) . .
Ag1 N13 C14 C15 165.6(2) 1_455 .
C12 N11 C15 C14 0.1(4) . .
Ag1 N11 C15 C14 -178.7(2) . .
N13 C14 C15 N11 0.1(4) . .
C26 N21 C22 C23 1.5(5) . .
Ag1 N21 C22 C23 -151.5(3) 4_576 .
N21 C22 C23 C24 -1.0(5) . .
C22 C23 C24 C25 -0.7(4) . .
C22 C23 C24 C12 179.7(3) . .
N13 C12 C24 C25 5.5(5) . .
N11 C12 C24 C25 -173.2(3) . .
N13 C12 C24 C23 -174.9(3) . .
N11 C12 C24 C23 6.4(5) . .
C23 C24 C25 C26 1.8(5) . .
C12 C24 C25 C26 -178.6(3) . .
C22 N21 C26 C25 -0.3(5) . .
Ag1 N21 C26 C25 152.7(3) 4_576 .
C24 C25 C26 N21 -1.4(5) . .
